data_4071209
loop_
_publ_author_name
'Zirngast, Michaela'
'Marschner, Christoph'
'Baumgartner, Judith'

_publ_section_title
;
 Group 4 Metallocene Complexes of Tris(trimethylsilyl)silylacetylene and
 Related Alkynes
;
_journal_issue 11
_journal_name_full Organometallics
_journal_page_first 2570
_journal_paper_doi 10.1021/om800038h
_journal_volume 27
_journal_year 2008
_chemical_formula_sum 'C32 H66 Si8 Zr'
_chemical_formula_weight 766.79
_chemical_name_systematic
;
 ?
;
_space_group_IT_number 15
_symmetry_cell_setting monoclinic
_symmetry_space_group_name_Hall '-C 2yc'
_symmetry_space_group_name_H-M 'C 1 2/c 1'
_atom_sites_solution_hydrogens geom
_atom_sites_solution_primary direct
_atom_sites_solution_secondary difmap
_audit_creation_method SHELXL-97
_cell_angle_alpha 90.00
_cell_angle_beta 123.61(2)
_cell_angle_gamma 90.00
_cell_formula_units_Z 8
_cell_length_a 38.848(9)
_cell_length_b 9.3737(19)
_cell_length_c 29.955(11)
_cell_measurement_reflns_used 1024
_cell_measurement_temperature 100(2)
_cell_measurement_theta_max 26
_cell_measurement_theta_min 2
_cell_volume 9085(5)
_computing_cell_refinement 'Bruker XSCANS'
_computing_data_collection 'Bruker XSCANS'
_computing_data_reduction 'Bruker SHELXTL'
_computing_molecular_graphics 'Bruker SHELXTL'
_computing_publication_material 'Bruker SHELXTL'
_computing_structure_refinement 'SHELXL-97 (Sheldrick, 1997)'
_computing_structure_solution 'SHELXS-97 (Sheldrick, 1990)'
_diffrn_ambient_temperature 100(2)
_diffrn_measured_fraction_theta_full 0.999
_diffrn_measured_fraction_theta_max 0.999
_diffrn_measurement_device_type 'SMART APEX'
_diffrn_measurement_method '\w scans'
_diffrn_radiation_monochromator graphite
_diffrn_radiation_source 'fine-focus sealed tube'
_diffrn_radiation_type MoK\a
_diffrn_radiation_wavelength 0.71073
_diffrn_reflns_av_R_equivalents 0.1568
_diffrn_reflns_av_sigmaI/netI 0.1110
_diffrn_reflns_limit_h_max 43
_diffrn_reflns_limit_h_min -43
_diffrn_reflns_limit_k_max 10
_diffrn_reflns_limit_k_min -10
_diffrn_reflns_limit_l_max 33
_diffrn_reflns_limit_l_min -33
_diffrn_reflns_number 27802
_diffrn_reflns_theta_full 23.50
_diffrn_reflns_theta_max 23.50
_diffrn_reflns_theta_min 1.63
_exptl_absorpt_coefficient_mu 0.472
_exptl_absorpt_correction_T_max 0.9199
_exptl_absorpt_correction_T_min 0.8598
_exptl_absorpt_correction_type multi-scan
_exptl_absorpt_process_details XPREP
_exptl_crystal_colour yellow
_exptl_crystal_density_diffrn 1.121
_exptl_crystal_density_method 'not measured'
_exptl_crystal_description needles
_exptl_crystal_F_000 3280
_exptl_crystal_size_max 0.33
_exptl_crystal_size_mid 0.26
_exptl_crystal_size_min 0.18
_refine_diff_density_max 4.741
_refine_diff_density_min -1.239
_refine_diff_density_rms 0.204
_refine_ls_extinction_method none
_refine_ls_goodness_of_fit_ref 1.042
_refine_ls_hydrogen_treatment constr
_refine_ls_matrix_type full
_refine_ls_number_parameters 388
_refine_ls_number_reflns 6727
_refine_ls_number_restraints 18
_refine_ls_restrained_S_all 1.044
_refine_ls_R_factor_all 0.1332
_refine_ls_R_factor_gt 0.1038
_refine_ls_shift/su_max 0.009
_refine_ls_shift/su_mean 0.000
_refine_ls_structure_factor_coef Fsqd
_refine_ls_weighting_details 'calc w=1/[\s^2^(Fo^2^)+(0.1783P)^2^+26.8268P] where P=(Fo^2^+2Fc^2^)/3'
_refine_ls_weighting_scheme calc
_refine_ls_wR_factor_gt 0.2511
_refine_ls_wR_factor_ref 0.2771
_reflns_number_gt 4807
_reflns_number_total 6727
_reflns_threshold_expression >2sigma(I)
_cod_data_source_file om800038h-file001.cif
_cod_data_source_block 2_507j
_cod_original_cell_volume 9085(4)
_cod_original_sg_symbol_H-M C2/c
_cod_database_code 4071209

loop_
_symmetry_equiv_pos_as_xyz
'x, y, z'
'-x, y, -z+1/2'
'x+1/2, y+1/2, z'
'-x+1/2, y+1/2, -z+1/2'
'-x, -y, -z'
'x, -y, z-1/2'
'-x+1/2, -y+1/2, -z'
'x+1/2, -y+1/2, z-1/2'

loop_
_atom_site_label
_atom_site_type_symbol
_atom_site_fract_x
_atom_site_fract_y
_atom_site_fract_z
_atom_site_U_iso_or_equiv
_atom_site_adp_type
_atom_site_occupancy
_atom_site_symmetry_multiplicity
_atom_site_calc_flag
_atom_site_refinement_flags
Zr1 Zr 0.14513(2) 0.47827(8) 0.14367(3) 0.0189(3) Uani 1 1 d .
Si1 Si 0.14982(7) 0.6784(2) 0.03038(9) 0.0195(5) Uani 1 1 d .
Si2 Si 0.16031(8) 0.4787(3) -0.00846(10) 0.0277(6) Uani 1 1 d .
Si3 Si 0.20598(7) 0.8357(3) 0.06108(10) 0.0292(6) Uani 1 1 d .
Si4 Si 0.08964(7) 0.7967(3) -0.03776(9) 0.0261(6) Uani 1 1 d .
Si5 Si 0.09620(7) 0.6793(2) 0.21225(9) 0.0202(6) Uani 1 1 d .
Si6 Si 0.08286(8) 0.4811(3) 0.24833(10) 0.0266(6) Uani 1 1 d .
Si7 Si 0.03285(7) 0.8002(2) 0.15613(10) 0.0239(6) Uani 1 1 d .
Si8 Si 0.14121(8) 0.8341(3) 0.28317(10) 0.0297(6) Uani 1 1 d .
C1 C 0.2036(3) 0.4952(13) 0.2422(4) 0.052(3) Uani 1 1 d .
H1 H 0.1977 0.5256 0.2676 0.063 Uiso 1 1 calc R
C2 C 0.2026(3) 0.3536(12) 0.2255(4) 0.044(3) Uani 1 1 d .
H2 H 0.1953 0.2717 0.2373 0.053 Uiso 1 1 calc R
C3 C 0.2141(3) 0.3539(11) 0.1885(4) 0.041(3) Uani 1 1 d .
H3 H 0.2165 0.2732 0.1711 0.049 Uiso 1 1 calc R
C4 C 0.2216(3) 0.4981(12) 0.1821(4) 0.044(3) Uani 1 1 d .
H4 H 0.2299 0.5311 0.1594 0.053 Uiso 1 1 calc R
C5 C 0.2148(3) 0.5828(12) 0.2143(4) 0.048(3) Uani 1 1 d U
H5 H 0.2174 0.6837 0.2171 0.058 Uiso 1 1 calc R
C6 C 0.1138(3) 0.2838(10) 0.0748(4) 0.037(2) Uani 1 1 d .
H6 H 0.1281 0.2588 0.0586 0.044 Uiso 1 1 calc R
C7 C 0.0831(3) 0.3884(10) 0.0559(4) 0.038(2) Uani 1 1 d U
H7 H 0.0725 0.4451 0.0247 0.045 Uiso 1 1 calc R
C8 C 0.0713(3) 0.3928(11) 0.0920(4) 0.042(3) Uani 1 1 d U
H8 H 0.0511 0.4543 0.0902 0.051 Uiso 1 1 calc R
C9 C 0.0949(4) 0.2888(11) 0.1318(5) 0.048(3) Uani 1 1 d .
H9 H 0.0934 0.2686 0.1618 0.057 Uiso 1 1 calc R
C10 C 0.1199(3) 0.2232(10) 0.1200(4) 0.040(3) Uani 1 1 d .
H10 H 0.1385 0.1476 0.1399 0.048 Uiso 1 1 calc R
C11 C 0.1175(2) 0.6408(8) 0.1702(3) 0.0194(18) Uani 1 1 d .
C12 C 0.1155(3) 0.7516(9) 0.1393(3) 0.026(2) Uani 1 1 d .
H12 H 0.1050 0.8389 0.1431 0.031 Uiso 1 1 calc R
C13 C 0.1279(2) 0.7515(9) 0.1005(3) 0.024(2) Uani 1 1 d .
H13 H 0.1253 0.8398 0.0834 0.028 Uiso 1 1 calc R
C14 C 0.1424(2) 0.6394(8) 0.0866(3) 0.0204(19) Uani 1 1 d .
C15 C 0.1120(3) 0.3724(11) -0.0530(4) 0.044(3) Uani 1 1 d .
H15A H 0.1189 0.2843 -0.0640 0.066 Uiso 1 1 calc R
H15B H 0.0926 0.4287 -0.0849 0.066 Uiso 1 1 calc R
H15C H 0.0992 0.3485 -0.0335 0.066 Uiso 1 1 calc R
C16 C 0.2014(3) 0.3577(11) 0.0438(4) 0.048(3) Uani 1 1 d .
H16A H 0.1931 0.3236 0.0675 0.072 Uiso 1 1 calc R
H16B H 0.2275 0.4102 0.0649 0.072 Uiso 1 1 calc R
H16C H 0.2050 0.2761 0.0264 0.072 Uiso 1 1 calc R
C17 C 0.1787(3) 0.5417(11) -0.0515(4) 0.040(2) Uani 1 1 d .
H17A H 0.2052 0.5910 -0.0291 0.060 Uiso 1 1 calc R
H17B H 0.1583 0.6074 -0.0789 0.060 Uiso 1 1 calc R
H17C H 0.1821 0.4596 -0.0689 0.060 Uiso 1 1 calc R
C18 C 0.2574(3) 0.7422(13) 0.0990(4) 0.049(3) Uani 1 1 d .
H18A H 0.2579 0.6679 0.0764 0.074 Uiso 1 1 calc R
H18B H 0.2617 0.6987 0.1315 0.074 Uiso 1 1 calc R
H18C H 0.2795 0.8113 0.1090 0.074 Uiso 1 1 calc R
C19 C 0.2015(3) 0.9335(12) 0.0040(4) 0.047(3) Uani 1 1 d .
H19A H 0.2238 1.0038 0.0177 0.070 Uiso 1 1 calc R
H19B H 0.1747 0.9824 -0.0165 0.070 Uiso 1 1 calc R
H19C H 0.2035 0.8657 -0.0194 0.070 Uiso 1 1 calc R
C20 C 0.2066(3) 0.9717(11) 0.1075(4) 0.042(3) Uani 1 1 d .
H20A H 0.2130 0.9246 0.1405 0.062 Uiso 1 1 calc R
H20B H 0.1794 1.0174 0.0901 0.062 Uiso 1 1 calc R
H20C H 0.2276 1.0441 0.1162 0.062 Uiso 1 1 calc R
C21 C 0.0845(3) 0.7902(12) -0.1039(4) 0.051(3) Uani 1 1 d .
H21A H 0.0578 0.8309 -0.1318 0.077 Uiso 1 1 calc R
H21B H 0.0860 0.6909 -0.1129 0.077 Uiso 1 1 calc R
H21C H 0.1069 0.8453 -0.1015 0.077 Uiso 1 1 calc R
C22 C 0.0884(3) 0.9906(9) -0.0225(4) 0.037(2) Uani 1 1 d .
H22A H 0.0645 1.0367 -0.0536 0.056 Uiso 1 1 calc R
H22B H 0.1138 1.0372 -0.0145 0.056 Uiso 1 1 calc R
H22C H 0.0863 0.9989 0.0085 0.056 Uiso 1 1 calc R
C23 C 0.0436(3) 0.7065(11) -0.0449(4) 0.041(3) Uani 1 1 d .
H23A H 0.0467 0.7060 -0.0102 0.061 Uiso 1 1 calc R
H23B H 0.0418 0.6082 -0.0571 0.061 Uiso 1 1 calc R
H23C H 0.0184 0.7584 -0.0711 0.061 Uiso 1 1 calc R
C24 C 0.1282(3) 0.3535(11) 0.2825(4) 0.048(3) Uani 1 1 d .
H24A H 0.1212 0.2714 0.2963 0.073 Uiso 1 1 calc R
H24B H 0.1524 0.4024 0.3123 0.073 Uiso 1 1 calc R
H24C H 0.1344 0.3207 0.2567 0.073 Uiso 1 1 calc R
C25 C 0.0349(3) 0.3815(11) 0.1981(4) 0.043(3) Uani 1 1 d .
H25A H 0.0303 0.3037 0.2161 0.064 Uiso 1 1 calc R
H25B H 0.0380 0.3421 0.1703 0.064 Uiso 1 1 calc R
H25C H 0.0112 0.4467 0.1817 0.064 Uiso 1 1 calc R
C26 C 0.0742(4) 0.5457(11) 0.3009(4) 0.044(3) Uani 1 1 d .
H26A H 0.0532 0.6212 0.2857 0.066 Uiso 1 1 calc R
H26B H 0.1001 0.5833 0.3316 0.066 Uiso 1 1 calc R
H26C H 0.0646 0.4661 0.3126 0.066 Uiso 1 1 calc R
C27 C 0.0041(3) 0.7136(11) 0.0883(3) 0.041(3) Uani 1 1 d .
H27A H -0.0043 0.6171 0.0912 0.061 Uiso 1 1 calc R
H27B H 0.0220 0.7083 0.0749 0.061 Uiso 1 1 calc R
H27C H -0.0205 0.7700 0.0635 0.061 Uiso 1 1 calc R
C28 C 0.0399(3) 0.9954(9) 0.1479(4) 0.037(2) Uani 1 1 d .
H28A H 0.0522 1.0055 0.1270 0.055 Uiso 1 1 calc R
H28B H 0.0581 1.0390 0.1833 0.055 Uiso 1 1 calc R
H28C H 0.0129 1.0433 0.1292 0.055 Uiso 1 1 calc R
C29 C -0.0004(3) 0.7937(12) 0.1831(4) 0.046(3) Uani 1 1 d .
H29A H -0.0252 0.8517 0.1604 0.070 Uiso 1 1 calc R
H29B H 0.0150 0.8313 0.2198 0.070 Uiso 1 1 calc R
H29C H -0.0085 0.6947 0.1833 0.070 Uiso 1 1 calc R
C30 C 0.1146(4) 0.9267(12) 0.3120(4) 0.049(3) Uani 1 1 d .
H30A H 0.1342 0.9899 0.3412 0.074 Uiso 1 1 calc R
H30B H 0.1043 0.8553 0.3258 0.074 Uiso 1 1 calc R
H30C H 0.0913 0.9830 0.2839 0.074 Uiso 1 1 calc R
C31 C 0.1617(3) 0.9745(10) 0.2586(4) 0.043(3) Uani 1 1 d .
H31A H 0.1386 1.0224 0.2272 0.065 Uiso 1 1 calc R
H31B H 0.1794 0.9293 0.2488 0.065 Uiso 1 1 calc R
H31C H 0.1779 1.0446 0.2871 0.065 Uiso 1 1 calc R
C32 C 0.1871(3) 0.7357(13) 0.3404(4) 0.057(3) Uani 1 1 d .
H32A H 0.2002 0.7947 0.3728 0.086 Uiso 1 1 calc R
H32B H 0.2071 0.7158 0.3310 0.086 Uiso 1 1 calc R
H32C H 0.1778 0.6457 0.3469 0.086 Uiso 1 1 calc R

loop_
_atom_site_aniso_label
_atom_site_aniso_U_11
_atom_site_aniso_U_22
_atom_site_aniso_U_33
_atom_site_aniso_U_23
_atom_site_aniso_U_13
_atom_site_aniso_U_12
Zr1 0.0108(5) 0.0173(5) 0.0154(5) 0.0009(3) -0.0011(4) 0.0010(3)
Si1 0.0115(12) 0.0182(11) 0.0168(12) 0.0008(9) 0.0003(10) -0.0006(9)
Si2 0.0239(14) 0.0259(13) 0.0251(14) -0.0008(10) 0.0085(11) 0.0026(11)
Si3 0.0158(13) 0.0307(14) 0.0272(14) -0.0010(11) 0.0031(11) -0.0064(11)
Si4 0.0167(13) 0.0227(13) 0.0181(13) 0.0017(10) -0.0035(10) 0.0006(10)
Si5 0.0136(12) 0.0181(12) 0.0164(12) -0.0004(9) 0.0005(10) 0.0004(9)
Si6 0.0257(14) 0.0258(13) 0.0221(13) 0.0015(10) 0.0094(11) -0.0018(11)
Si7 0.0116(12) 0.0218(13) 0.0270(13) 0.0023(10) 0.0036(10) 0.0030(10)
Si8 0.0207(13) 0.0287(14) 0.0201(13) -0.0053(10) -0.0010(11) -0.0017(11)
C1 0.023(6) 0.081(9) 0.015(5) -0.009(5) -0.013(4) 0.018(5)
C2 0.027(6) 0.047(7) 0.033(6) 0.020(5) 0.000(5) 0.012(5)
C3 0.029(6) 0.043(6) 0.029(5) 0.008(5) 0.003(5) 0.016(5)
C4 0.006(5) 0.081(8) 0.031(6) 0.022(5) 0.000(4) 0.005(5)
C5 0.046(3) 0.045(3) 0.049(3) -0.0013(19) 0.022(2) 0.0004(19)
C6 0.035(6) 0.041(6) 0.029(5) -0.024(5) 0.014(5) -0.018(5)
C7 0.037(3) 0.033(3) 0.035(3) 0.0008(18) 0.015(2) -0.0044(18)
C8 0.039(3) 0.039(3) 0.046(3) -0.0021(19) 0.021(2) -0.0018(19)
C9 0.052(7) 0.044(6) 0.057(7) -0.016(6) 0.037(6) -0.034(6)
C10 0.048(7) 0.019(5) 0.024(5) 0.003(4) 0.002(5) -0.005(4)
C11 0.006(4) 0.021(4) 0.013(4) -0.005(3) -0.006(3) 0.001(3)
C12 0.022(5) 0.025(5) 0.019(4) -0.002(4) 0.004(4) 0.004(4)
C13 0.015(4) 0.021(5) 0.022(4) 0.005(4) 0.002(4) 0.000(4)
C14 0.014(4) 0.021(4) 0.014(4) -0.002(3) 0.000(4) -0.010(4)
C15 0.042(6) 0.040(6) 0.048(6) -0.008(5) 0.024(6) -0.019(5)
C16 0.046(7) 0.044(6) 0.038(6) 0.008(5) 0.014(5) 0.016(5)
C17 0.038(6) 0.040(6) 0.048(6) 0.002(5) 0.028(5) 0.000(5)
C18 0.015(5) 0.071(8) 0.041(6) 0.011(6) 0.003(5) 0.003(5)
C19 0.036(6) 0.052(7) 0.042(6) 0.002(5) 0.015(5) -0.014(5)
C20 0.029(6) 0.046(6) 0.039(6) -0.012(5) 0.012(5) -0.014(5)
C21 0.052(7) 0.045(6) 0.034(6) 0.002(5) 0.009(5) 0.015(6)
C22 0.027(5) 0.032(5) 0.034(6) 0.004(4) 0.006(5) 0.009(4)
C23 0.017(5) 0.041(6) 0.033(6) 0.015(5) -0.005(4) -0.002(4)
C24 0.047(7) 0.045(6) 0.040(6) 0.015(5) 0.016(6) 0.014(5)
C25 0.036(6) 0.035(6) 0.046(6) -0.005(5) 0.016(5) -0.010(5)
C26 0.061(8) 0.042(6) 0.031(6) 0.004(5) 0.027(6) 0.009(5)
C27 0.015(5) 0.042(6) 0.025(5) -0.009(4) -0.015(4) 0.009(4)
C28 0.020(5) 0.029(5) 0.040(6) 0.004(4) 0.004(5) 0.002(4)
C29 0.023(5) 0.054(7) 0.060(7) 0.017(6) 0.021(5) 0.014(5)
C30 0.054(7) 0.044(6) 0.042(6) -0.011(5) 0.022(6) -0.005(6)
C31 0.028(6) 0.043(6) 0.042(6) -0.016(5) 0.009(5) -0.013(5)
C32 0.036(6) 0.056(7) 0.028(6) -0.002(5) -0.015(5) 0.002(5)

loop_
_atom_type_symbol
_atom_type_description
_atom_type_scat_dispersion_real
_atom_type_scat_dispersion_imag
_atom_type_scat_source
C C 0.0033 0.0016 'International Tables Vol C Tables 4.2.6.8 and 6.1.1.4'
H H 0.0000 0.0000 'International Tables Vol C Tables 4.2.6.8 and 6.1.1.4'
Si Si 0.0817 0.0704 'International Tables Vol C Tables 4.2.6.8 and 6.1.1.4'
Zr Zr -2.9673 0.5597 'International Tables Vol C Tables 4.2.6.8 and 6.1.1.4'

loop_
_geom_angle_atom_site_label_1
_geom_angle_atom_site_label_2
_geom_angle_atom_site_label_3
_geom_angle
C14 Zr1 C11 89.0(3)
C14 Zr1 C6 93.8(3)
C11 Zr1 C6 132.4(3)
C14 Zr1 C2 134.4(3)
C11 Zr1 C2 108.1(3)
C6 Zr1 C2 103.3(4)
C14 Zr1 C9 131.6(3)
C11 Zr1 C9 92.5(3)
C6 Zr1 C9 52.0(3)
C2 Zr1 C9 90.6(4)
C14 Zr1 C8 100.9(3)
C11 Zr1 C8 80.2(3)
C6 Zr1 C8 52.6(3)
C2 Zr1 C8 123.1(4)
C9 Zr1 C8 32.7(4)
C14 Zr1 C3 107.7(3)
C11 Zr1 C3 134.4(3)
C6 Zr1 C3 89.5(3)
C2 Zr1 C3 32.5(3)
C9 Zr1 C3 105.2(4)
C8 Zr1 C3 133.9(3)
C14 Zr1 C4 81.1(3)
C11 Zr1 C4 117.3(3)
C6 Zr1 C4 110.0(4)
C2 Zr1 C4 53.4(3)
C9 Zr1 C4 137.8(4)
C8 Zr1 C4 162.5(4)
C3 Zr1 C4 32.6(3)
C14 Zr1 C7 79.4(3)
C11 Zr1 C7 103.1(3)
C6 Zr1 C7 32.2(3)
C2 Zr1 C7 132.8(3)
C9 Zr1 C7 53.1(3)
C8 Zr1 C7 31.9(3)
C3 Zr1 C7 121.2(3)
C4 Zr1 C7 134.4(4)
C14 Zr1 C10 125.2(3)
C11 Zr1 C10 123.5(3)
C6 Zr1 C10 31.4(3)
C2 Zr1 C10 80.3(3)
C9 Zr1 C10 31.0(3)
C8 Zr1 C10 52.8(3)
C3 Zr1 C10 81.1(3)
C4 Zr1 C10 111.9(4)
C7 Zr1 C10 52.9(3)
C14 Zr1 C5 87.3(3)
C11 Zr1 C5 86.6(3)
C6 Zr1 C5 140.9(4)
C2 Zr1 C5 53.4(4)
C9 Zr1 C5 141.1(4)
C8 Zr1 C5 164.3(4)
C3 Zr1 C5 53.5(4)
C4 Zr1 C5 31.7(3)
C7 Zr1 C5 163.3(3)
C10 Zr1 C5 131.9(3)
C14 Zr1 C1 118.6(4)
C11 Zr1 C1 80.9(3)
C6 Zr1 C1 135.7(4)
C2 Zr1 C1 32.4(3)
C9 Zr1 C1 109.4(4)
C8 Zr1 C1 135.6(4)
C3 Zr1 C1 53.7(3)
C4 Zr1 C1 53.0(4)
C7 Zr1 C1 161.9(4)
C10 Zr1 C1 110.0(3)
C5 Zr1 C1 32.1(4)
C14 Si1 Si2 116.0(3)
C14 Si1 Si3 109.7(3)
Si2 Si1 Si3 108.30(13)
C14 Si1 Si4 107.1(3)
Si2 Si1 Si4 107.79(12)
Si3 Si1 Si4 107.62(12)
C16 Si2 C15 109.1(5)
C16 Si2 C17 107.0(5)
C15 Si2 C17 106.8(5)
C16 Si2 Si1 111.6(4)
C15 Si2 Si1 113.3(4)
C17 Si2 Si1 108.9(3)
C19 Si3 C20 107.6(5)
C19 Si3 C18 108.2(5)
C20 Si3 C18 107.2(5)
C19 Si3 Si1 110.7(3)
C20 Si3 Si1 110.0(3)
C18 Si3 Si1 112.8(4)
C21 Si4 C23 109.0(5)
C21 Si4 C22 106.6(5)
C23 Si4 C22 108.2(5)
C21 Si4 Si1 111.9(4)
C23 Si4 Si1 108.1(3)
C22 Si4 Si1 113.0(3)
C11 Si5 Si6 116.5(3)
C11 Si5 Si8 109.8(3)
Si6 Si5 Si8 108.35(13)
C11 Si5 Si7 106.6(3)
Si6 Si5 Si7 107.38(13)
Si8 Si5 Si7 107.85(12)
C25 Si6 C26 105.8(5)
C25 Si6 C24 109.5(5)
C26 Si6 C24 107.1(5)
C25 Si6 Si5 113.6(3)
C26 Si6 Si5 108.5(3)
C24 Si6 Si5 111.9(4)
C29 Si7 C27 108.3(5)
C29 Si7 C28 105.8(5)
C27 Si7 C28 108.8(5)
C29 Si7 Si5 112.0(3)
C27 Si7 Si5 108.9(3)
C28 Si7 Si5 112.9(3)
C30 Si8 C31 108.4(5)
C30 Si8 C32 106.9(5)
C31 Si8 C32 107.6(5)
C30 Si8 Si5 112.0(4)
C31 Si8 Si5 109.9(3)
C32 Si8 Si5 111.9(4)
C5 C1 C2 107.2(10)
C5 C1 Zr1 73.6(6)
C2 C1 Zr1 72.5(5)
C3 C2 C1 108.5(10)
C3 C2 Zr1 74.2(5)
C1 C2 Zr1 75.1(5)
C2 C3 C4 106.6(10)
C2 C3 Zr1 73.2(5)
C4 C3 Zr1 74.0(5)
C5 C4 C3 108.8(10)
C5 C4 Zr1 74.4(6)
C3 C4 Zr1 73.5(6)
C4 C5 C1 108.8(10)
C4 C5 Zr1 73.9(6)
C1 C5 Zr1 74.3(6)
C10 C6 C7 109.6(9)
C10 C6 Zr1 75.4(5)
C7 C6 Zr1 74.9(5)
C8 C7 C6 106.3(9)
C8 C7 Zr1 73.6(6)
C6 C7 Zr1 72.9(5)
C7 C8 C9 107.2(10)
C7 C8 Zr1 74.5(6)
C9 C8 Zr1 73.5(6)
C10 C9 C8 108.5(10)
C10 C9 Zr1 75.2(6)
C8 C9 Zr1 73.9(6)
C9 C10 C6 108.3(10)
C9 C10 Zr1 73.7(6)
C6 C10 Zr1 73.2(5)
C12 C11 Si5 115.2(6)
C12 C11 Zr1 97.8(6)
Si5 C11 Zr1 147.0(4)
C11 C12 C13 127.6(8)
C11 C12 Zr1 53.2(5)
C13 C12 Zr1 74.4(5)
C14 C13 C12 127.6(8)
C14 C13 Zr1 53.0(4)
C12 C13 Zr1 74.6(5)
C13 C14 Si1 114.6(6)
C13 C14 Zr1 97.9(6)
Si1 C14 Zr1 147.4(5)

loop_
_geom_bond_atom_site_label_1
_geom_bond_atom_site_label_2
_geom_bond_distance
Zr1 C14 2.241(8)
Zr1 C11 2.247(8)
Zr1 C6 2.505(9)
Zr1 C2 2.510(9)
Zr1 C9 2.514(9)
Zr1 C8 2.519(10)
Zr1 C3 2.523(9)
Zr1 C4 2.529(9)
Zr1 C7 2.531(10)
Zr1 C10 2.532(9)
Zr1 C5 2.535(11)
Zr1 C1 2.544(9)
Si1 C14 1.893(8)
Si1 Si2 2.356(3)
Si1 Si3 2.358(3)
Si1 Si4 2.362(3)
Si2 C16 1.876(10)
Si2 C15 1.877(10)
Si2 C17 1.882(10)
Si3 C19 1.862(10)
Si3 C20 1.878(10)
Si3 C18 1.881(10)
Si4 C21 1.878(11)
Si4 C23 1.880(9)
Si4 C22 1.880(9)
Si5 C11 1.886(9)
Si5 Si6 2.347(3)
Si5 Si8 2.359(3)
Si5 Si7 2.363(3)
Si6 C25 1.872(10)
Si6 C26 1.883(10)
Si6 C24 1.892(10)
Si7 C29 1.867(10)
Si7 C27 1.877(9)
Si7 C28 1.886(9)
Si8 C30 1.887(11)
Si8 C31 1.886(11)
Si8 C32 1.893(10)
C1 C5 1.403(16)
C1 C2 1.411(15)
C2 C3 1.410(14)
C3 C4 1.416(14)
C4 C5 1.381(15)
C6 C10 1.363(13)
C6 C7 1.397(14)
C7 C8 1.388(13)
C8 C9 1.416(15)
C9 C10 1.350(15)
C11 C12 1.364(12)
C12 C13 1.484(12)
C13 C14 1.364(12)

loop_
_geom_torsion_atom_site_label_1
_geom_torsion_atom_site_label_2
_geom_torsion_atom_site_label_3
_geom_torsion_atom_site_label_4
_geom_torsion
C14 Si1 Si2 C16 -49.5(5)
Si3 Si1 Si2 C16 74.3(4)
Si4 Si1 Si2 C16 -169.5(4)
C14 Si1 Si2 C15 74.1(5)
Si3 Si1 Si2 C15 -162.2(4)
Si4 Si1 Si2 C15 -46.0(4)
C14 Si1 Si2 C17 -167.3(4)
Si3 Si1 Si2 C17 -43.5(4)
Si4 Si1 Si2 C17 72.6(4)
C14 Si1 Si3 C19 -156.8(5)
Si2 Si1 Si3 C19 75.7(4)
Si4 Si1 Si3 C19 -40.6(4)
C14 Si1 Si3 C20 -37.9(5)
Si2 Si1 Si3 C20 -165.5(4)
Si4 Si1 Si3 C20 78.3(4)
C14 Si1 Si3 C18 81.7(5)
Si2 Si1 Si3 C18 -45.8(4)
Si4 Si1 Si3 C18 -162.1(4)
C14 Si1 Si4 C21 -161.6(5)
Si2 Si1 Si4 C21 -36.1(4)
Si3 Si1 Si4 C21 80.5(4)
C14 Si1 Si4 C23 -41.5(5)
Si2 Si1 Si4 C23 84.0(4)
Si3 Si1 Si4 C23 -159.4(4)
C14 Si1 Si4 C22 78.1(5)
Si2 Si1 Si4 C22 -156.4(4)
Si3 Si1 Si4 C22 -39.8(4)
C11 Si5 Si6 C25 -75.9(5)
Si8 Si5 Si6 C25 159.8(4)
Si7 Si5 Si6 C25 43.6(4)
C11 Si5 Si6 C26 166.8(5)
Si8 Si5 Si6 C26 42.5(4)
Si7 Si5 Si6 C26 -73.8(4)
C11 Si5 Si6 C24 48.8(5)
Si8 Si5 Si6 C24 -75.5(4)
Si7 Si5 Si6 C24 168.2(4)
C11 Si5 Si7 C29 161.2(5)
Si6 Si5 Si7 C29 35.6(4)
Si8 Si5 Si7 C29 -81.0(4)
C11 Si5 Si7 C27 41.4(5)
Si6 Si5 Si7 C27 -84.1(4)
Si8 Si5 Si7 C27 159.3(4)
C11 Si5 Si7 C28 -79.5(5)
Si6 Si5 Si7 C28 154.9(4)
Si8 Si5 Si7 C28 38.4(4)
C11 Si5 Si8 C30 160.4(5)
Si6 Si5 Si8 C30 -71.4(4)
Si7 Si5 Si8 C30 44.6(4)
C11 Si5 Si8 C31 39.9(5)
Si6 Si5 Si8 C31 168.1(4)
Si7 Si5 Si8 C31 -75.9(4)
C11 Si5 Si8 C32 -79.7(5)
Si6 Si5 Si8 C32 48.6(5)
Si7 Si5 Si8 C32 164.5(5)
C14 Zr1 C1 C5 -14.4(8)
C11 Zr1 C1 C5 -98.3(7)
C6 Zr1 C1 C5 117.3(7)
C2 Zr1 C1 C5 114.6(10)
C9 Zr1 C1 C5 172.3(7)
C8 Zr1 C1 C5 -164.0(6)
C3 Zr1 C1 C5 77.3(7)
C4 Zr1 C1 C5 36.4(6)
C7 Zr1 C1 C5 157.4(10)
C10 Zr1 C1 C5 139.2(7)
C14 Zr1 C1 C2 -129.1(7)
C11 Zr1 C1 C2 147.1(7)
C6 Zr1 C1 C2 2.7(10)
C9 Zr1 C1 C2 57.6(8)
C8 Zr1 C1 C2 81.4(8)
C3 Zr1 C1 C2 -37.3(6)
C4 Zr1 C1 C2 -78.2(7)
C7 Zr1 C1 C2 42.8(15)
C10 Zr1 C1 C2 24.6(8)
C5 Zr1 C1 C2 -114.6(10)
C5 C1 C2 C3 1.3(11)
Zr1 C1 C2 C3 67.3(7)
C5 C1 C2 Zr1 -65.9(7)
C14 Zr1 C2 C3 -41.8(8)
C11 Zr1 C2 C3 -149.0(6)
C6 Zr1 C2 C3 67.3(7)
C9 Zr1 C2 C3 118.2(7)
C8 Zr1 C2 C3 121.1(6)
C4 Zr1 C2 C3 -38.0(6)
C7 Zr1 C2 C3 82.1(7)
C10 Zr1 C2 C3 88.8(7)
C5 Zr1 C2 C3 -77.7(7)
C1 Zr1 C2 C3 -114.7(10)
C14 Zr1 C2 C1 72.8(8)
C11 Zr1 C2 C1 -34.4(8)
C6 Zr1 C2 C1 -178.1(7)
C9 Zr1 C2 C1 -127.2(7)
C8 Zr1 C2 C1 -124.3(7)
C3 Zr1 C2 C1 114.7(10)
C4 Zr1 C2 C1 76.7(8)
C7 Zr1 C2 C1 -163.2(7)
C10 Zr1 C2 C1 -156.6(8)
C5 Zr1 C2 C1 37.0(7)
C1 C2 C3 C4 -0.9(10)
Zr1 C2 C3 C4 67.0(6)
C1 C2 C3 Zr1 -67.9(7)
C14 Zr1 C3 C2 150.0(6)
C11 Zr1 C3 C2 43.2(8)
C6 Zr1 C3 C2 -116.2(7)
C9 Zr1 C3 C2 -66.0(7)
C8 Zr1 C3 C2 -84.4(7)
C4 Zr1 C3 C2 113.4(9)
C7 Zr1 C3 C2 -121.8(6)
C10 Zr1 C3 C2 -85.8(7)
C5 Zr1 C3 C2 77.3(7)
C1 Zr1 C3 C2 37.2(6)
C14 Zr1 C3 C4 36.6(7)
C11 Zr1 C3 C4 -70.2(8)
C6 Zr1 C3 C4 130.5(7)
C2 Zr1 C3 C4 -113.4(9)
C9 Zr1 C3 C4 -179.4(6)
C8 Zr1 C3 C4 162.2(6)
C7 Zr1 C3 C4 124.8(6)
C10 Zr1 C3 C4 160.8(7)
C5 Zr1 C3 C4 -36.1(6)
C1 Zr1 C3 C4 -76.2(7)
C2 C3 C4 C5 0.1(11)
Zr1 C3 C4 C5 66.6(7)
C2 C3 C4 Zr1 -66.5(6)
C14 Zr1 C4 C5 99.5(7)
C11 Zr1 C4 C5 15.2(8)
C6 Zr1 C4 C5 -169.7(6)
C2 Zr1 C4 C5 -77.7(7)
C9 Zr1 C4 C5 -114.7(8)
C8 Zr1 C4 C5 -162.6(10)
C3 Zr1 C4 C5 -115.6(9)
C7 Zr1 C4 C5 165.0(6)
C10 Zr1 C4 C5 -136.1(7)
C1 Zr1 C4 C5 -36.9(6)
C14 Zr1 C4 C3 -144.9(7)
C11 Zr1 C4 C3 130.9(6)
C6 Zr1 C4 C3 -54.1(7)
C2 Zr1 C4 C3 37.9(6)
C9 Zr1 C4 C3 0.9(9)
C8 Zr1 C4 C3 -47.0(14)
C7 Zr1 C4 C3 -79.3(7)
C10 Zr1 C4 C3 -20.5(7)
C5 Zr1 C4 C3 115.6(9)
C1 Zr1 C4 C3 78.7(7)
C3 C4 C5 C1 0.7(12)
Zr1 C4 C5 C1 66.7(7)
C3 C4 C5 Zr1 -66.0(7)
C2 C1 C5 C4 -1.3(12)
Zr1 C1 C5 C4 -66.5(7)
C2 C1 C5 Zr1 65.2(7)
C14 Zr1 C5 C4 -77.3(7)
C11 Zr1 C5 C4 -166.5(7)
C6 Zr1 C5 C4 15.5(10)
C2 Zr1 C5 C4 78.0(7)
C9 Zr1 C5 C4 103.7(8)
C8 Zr1 C5 C4 160.6(11)
C3 Zr1 C5 C4 37.2(6)
C7 Zr1 C5 C4 -40.0(15)
C10 Zr1 C5 C4 59.9(8)
C1 Zr1 C5 C4 115.4(10)
C14 Zr1 C5 C1 167.3(7)
C11 Zr1 C5 C1 78.1(7)
C6 Zr1 C5 C1 -99.9(8)
C2 Zr1 C5 C1 -37.4(6)
C9 Zr1 C5 C1 -11.7(10)
C8 Zr1 C5 C1 45.2(16)
C3 Zr1 C5 C1 -78.2(7)
C4 Zr1 C5 C1 -115.4(10)
C7 Zr1 C5 C1 -155.3(10)
C10 Zr1 C5 C1 -55.5(8)
C14 Zr1 C6 C10 -178.7(7)
C11 Zr1 C6 C10 -86.5(8)
C2 Zr1 C6 C10 43.9(7)
C9 Zr1 C6 C10 -36.2(6)
C8 Zr1 C6 C10 -77.9(7)
C3 Zr1 C6 C10 73.6(7)
C4 Zr1 C6 C10 99.5(7)
C7 Zr1 C6 C10 -115.5(9)
C5 Zr1 C6 C10 90.9(8)
C1 Zr1 C6 C10 42.4(9)
C14 Zr1 C6 C7 -63.2(6)
C11 Zr1 C6 C7 29.0(8)
C2 Zr1 C6 C7 159.3(6)
C9 Zr1 C6 C7 79.2(7)
C8 Zr1 C6 C7 37.6(6)
C3 Zr1 C6 C7 -170.9(6)
C4 Zr1 C6 C7 -145.1(6)
C10 Zr1 C6 C7 115.5(9)
C5 Zr1 C6 C7 -153.7(6)
C1 Zr1 C6 C7 157.9(6)
C10 C6 C7 C8 1.5(11)
Zr1 C6 C7 C8 -66.5(7)
C10 C6 C7 Zr1 68.1(7)
C14 Zr1 C7 C8 -131.6(6)
C11 Zr1 C7 C8 -45.1(6)
C6 Zr1 C7 C8 113.4(9)
C2 Zr1 C7 C8 85.5(7)
C9 Zr1 C7 C8 38.1(6)
C3 Zr1 C7 C8 124.0(6)
C4 Zr1 C7 C8 162.3(6)
C10 Zr1 C7 C8 77.3(6)
C5 Zr1 C7 C8 -169.6(11)
C1 Zr1 C7 C8 55.7(13)
C14 Zr1 C7 C6 115.0(6)
C11 Zr1 C7 C6 -158.4(6)
C2 Zr1 C7 C6 -27.9(8)
C9 Zr1 C7 C6 -75.3(7)
C8 Zr1 C7 C6 -113.4(9)
C3 Zr1 C7 C6 10.6(7)
C4 Zr1 C7 C6 48.9(8)
C10 Zr1 C7 C6 -36.1(6)
C5 Zr1 C7 C6 77.0(13)
C1 Zr1 C7 C6 -57.6(13)
C6 C7 C8 C9 -0.7(11)
Zr1 C7 C8 C9 -66.7(7)
C6 C7 C8 Zr1 66.1(7)
C14 Zr1 C8 C7 48.5(6)
C11 Zr1 C8 C7 135.6(6)
C6 Zr1 C8 C7 -38.0(6)
C2 Zr1 C8 C7 -119.2(6)
C9 Zr1 C8 C7 -113.8(9)
C3 Zr1 C8 C7 -79.4(7)
C4 Zr1 C8 C7 -46.3(14)
C10 Zr1 C8 C7 -77.7(6)
C5 Zr1 C8 C7 169.0(12)
C1 Zr1 C8 C7 -158.4(6)
C14 Zr1 C8 C9 162.3(6)
C11 Zr1 C8 C9 -110.6(7)
C6 Zr1 C8 C9 75.8(7)
C2 Zr1 C8 C9 -5.4(8)
C3 Zr1 C8 C9 34.3(8)
C4 Zr1 C8 C9 67.4(13)
C7 Zr1 C8 C9 113.8(9)
C10 Zr1 C8 C9 36.0(6)
C5 Zr1 C8 C9 -77.3(15)
C1 Zr1 C8 C9 -44.7(8)
C7 C8 C9 C10 -0.4(11)
Zr1 C8 C9 C10 -67.9(7)
C7 C8 C9 Zr1 67.4(7)
C14 Zr1 C9 C10 91.1(7)
C11 Zr1 C9 C10 -177.9(6)
C6 Zr1 C9 C10 36.7(6)
C2 Zr1 C9 C10 -69.8(7)
C8 Zr1 C9 C10 114.7(9)
C3 Zr1 C9 C10 -40.4(7)
C4 Zr1 C9 C10 -40.9(9)
C7 Zr1 C9 C10 77.5(7)
C5 Zr1 C9 C10 -90.2(8)
C1 Zr1 C9 C10 -96.8(7)
C14 Zr1 C9 C8 -23.6(8)
C11 Zr1 C9 C8 67.4(6)
C6 Zr1 C9 C8 -78.0(7)
C2 Zr1 C9 C8 175.5(7)
C3 Zr1 C9 C8 -155.1(6)
C4 Zr1 C9 C8 -155.6(6)
C7 Zr1 C9 C8 -37.2(6)
C10 Zr1 C9 C8 -114.7(9)
C5 Zr1 C9 C8 155.1(6)
C1 Zr1 C9 C8 148.5(6)
C8 C9 C10 C6 1.4(11)
Zr1 C9 C10 C6 -65.6(7)
C8 C9 C10 Zr1 67.0(7)
C7 C6 C10 C9 -1.8(11)
Zr1 C6 C10 C9 65.9(7)
C7 C6 C10 Zr1 -67.8(7)
C14 Zr1 C10 C9 -113.8(7)
C11 Zr1 C10 C9 2.5(8)
C6 Zr1 C10 C9 -115.5(10)
C2 Zr1 C10 C9 107.8(7)
C8 Zr1 C10 C9 -38.0(7)
C3 Zr1 C10 C9 140.7(7)
C4 Zr1 C10 C9 151.7(7)
C7 Zr1 C10 C9 -78.4(7)
C5 Zr1 C10 C9 122.4(7)
C1 Zr1 C10 C9 94.7(7)
C14 Zr1 C10 C6 1.6(8)
C11 Zr1 C10 C6 117.9(6)
C2 Zr1 C10 C6 -136.8(7)
C9 Zr1 C10 C6 115.5(10)
C8 Zr1 C10 C6 77.4(7)
C3 Zr1 C10 C6 -103.8(7)
C4 Zr1 C10 C6 -92.9(7)
C7 Zr1 C10 C6 37.1(6)
C5 Zr1 C10 C6 -122.1(7)
C1 Zr1 C10 C6 -149.9(6)
Si6 Si5 C11 C12 164.6(5)
Si8 Si5 C11 C12 -71.8(6)
Si7 Si5 C11 C12 44.8(6)
Si6 Si5 C11 Zr1 -11.7(8)
Si8 Si5 C11 Zr1 111.9(7)
Si7 Si5 C11 Zr1 -131.6(6)
C14 Zr1 C11 C12 -2.4(5)
C6 Zr1 C11 C12 -96.7(6)
C2 Zr1 C11 C12 134.6(5)
C9 Zr1 C11 C12 -134.0(6)
C8 Zr1 C11 C12 -103.6(5)
C3 Zr1 C11 C12 111.8(6)
C4 Zr1 C11 C12 77.0(6)
C7 Zr1 C11 C12 -81.3(5)
C10 Zr1 C11 C12 -135.3(5)
C5 Zr1 C11 C12 85.0(6)
C1 Zr1 C11 C12 116.7(6)
C14 Zr1 C11 Si5 174.3(7)
C6 Zr1 C11 Si5 80.0(8)
C2 Zr1 C11 Si5 -48.7(8)
C9 Zr1 C11 Si5 42.7(8)
C8 Zr1 C11 Si5 73.1(7)
C3 Zr1 C11 Si5 -71.5(9)
C4 Zr1 C11 Si5 -106.3(7)
C7 Zr1 C11 Si5 95.4(7)
C10 Zr1 C11 Si5 41.4(8)
C5 Zr1 C11 Si5 -98.3(7)
C1 Zr1 C11 Si5 -66.6(7)
Si5 C11 C12 C13 -176.9(6)
Zr1 C11 C12 C13 1.1(9)
Si5 C11 C12 Zr1 -178.0(7)
C14 Zr1 C12 C11 177.2(6)
C6 Zr1 C12 C11 109.0(6)
C2 Zr1 C12 C11 -57.4(6)
C9 Zr1 C12 C11 50.8(6)
C8 Zr1 C12 C11 73.4(5)
C3 Zr1 C12 C11 -99.3(6)
C4 Zr1 C12 C11 -114.7(5)
C7 Zr1 C12 C11 103.9(5)
C10 Zr1 C12 C11 67.0(7)
C5 Zr1 C12 C11 -92.8(6)
C1 Zr1 C12 C11 -62.2(6)
C14 Zr1 C12 C13 -1.8(4)
C11 Zr1 C12 C13 -179.1(8)
C6 Zr1 C12 C13 -70.1(6)
C2 Zr1 C12 C13 123.5(5)
C9 Zr1 C12 C13 -128.2(5)
C8 Zr1 C12 C13 -105.7(5)
C3 Zr1 C12 C13 81.7(6)
C4 Zr1 C12 C13 66.3(5)
C7 Zr1 C12 C13 -75.1(5)
C10 Zr1 C12 C13 -112.1(5)
C5 Zr1 C12 C13 88.2(5)
C1 Zr1 C12 C13 118.8(5)
C11 C12 C13 C14 2.3(14)
Zr1 C12 C13 C14 3.3(8)
C11 C12 C13 Zr1 -1.0(8)
C11 Zr1 C13 C14 -176.2(6)
C6 Zr1 C13 C14 -49.6(6)
C2 Zr1 C13 C14 99.6(6)
C9 Zr1 C13 C14 -109.0(6)
C8 Zr1 C13 C14 -101.3(6)
C3 Zr1 C13 C14 58.3(6)
C4 Zr1 C13 C14 64.2(6)
C7 Zr1 C13 C14 -70.3(5)
C10 Zr1 C13 C14 -68.9(7)
C5 Zr1 C13 C14 94.5(6)
C1 Zr1 C13 C14 116.3(6)
C14 Zr1 C13 C12 176.7(8)
C11 Zr1 C13 C12 0.5(4)
C6 Zr1 C13 C12 127.1(5)
C2 Zr1 C13 C12 -83.7(6)
C9 Zr1 C13 C12 67.7(6)
C8 Zr1 C13 C12 75.4(5)
C3 Zr1 C13 C12 -124.9(5)
C4 Zr1 C13 C12 -119.1(5)
C7 Zr1 C13 C12 106.5(5)
C10 Zr1 C13 C12 107.9(6)
C5 Zr1 C13 C12 -88.8(5)
C1 Zr1 C13 C12 -66.9(5)
C12 C13 C14 Si1 174.3(6)
Zr1 C13 C14 Si1 178.2(7)
C12 C13 C14 Zr1 -4.0(9)
Si2 Si1 C14 C13 -166.7(5)
Si3 Si1 C14 C13 70.2(6)
Si4 Si1 C14 C13 -46.3(6)
Si2 Si1 C14 Zr1 10.0(9)
Si3 Si1 C14 Zr1 -113.0(7)
Si4 Si1 C14 Zr1 130.4(7)
C11 Zr1 C14 C13 3.3(5)
C6 Zr1 C14 C13 135.7(5)
C2 Zr1 C14 C13 -111.4(6)
C9 Zr1 C14 C13 95.8(6)
C8 Zr1 C14 C13 83.1(5)
C3 Zr1 C14 C13 -133.6(5)
C4 Zr1 C14 C13 -114.6(6)
C7 Zr1 C14 C13 106.8(5)
C10 Zr1 C14 C13 134.9(5)
C5 Zr1 C14 C13 -83.4(5)
C1 Zr1 C14 C13 -75.8(6)
C11 Zr1 C14 Si1 -173.7(8)
C6 Zr1 C14 Si1 -41.3(8)
C2 Zr1 C14 Si1 71.5(9)
C9 Zr1 C14 Si1 -81.2(9)
C8 Zr1 C14 Si1 -94.0(8)
C3 Zr1 C14 Si1 49.4(8)
C4 Zr1 C14 Si1 68.4(8)
C7 Zr1 C14 Si1 -70.2(8)
C10 Zr1 C14 Si1 -42.1(9)
C5 Zr1 C14 Si1 99.6(8)
C1 Zr1 C14 Si1 107.2(8)
